data_4028888
loop_
_publ_author_name
'Ming-Chang P. Yeh'
'Ming-Nan Lin'
'Ching-Hsien Hsu'
'Chia-Jung Liang'

_publ_section_title
;
 Syntheses of 3,4-Disubstituted Pyrroles and Furans via Lewis
 Acid-Promoted Semipinacol Rearrangement/Alkyne-Ketone Metathesis Reaction
 of (C)-2-N- or O-((3-Arylpropargyl)methyl)-Tethered
 3,5,5-Trimethyl-2,3-epoxycyclohexan-1-ones
;
_journal_name_full 'Journal of Organic Chemistry'
_journal_page_first 12381
_journal_page_last 12396
_journal_paper_doi 10.1021/jo402025z
_journal_volume 78
_journal_year 2013
_chemical_formula_sum 'C23 H23 N O4 S'
_chemical_formula_weight 409.480
_space_group_IT_number 14
_symmetry_Int_Tables_number 14
_symmetry_space_group_name_Hall '-P 2yn'
_symmetry_space_group_name_H-M 'P 1 21/n 1'
_audit_creation_date 2012-07-05
_audit_creation_method SHELXL-97
_audit_update_record 2012-07-05
_cell_angle_alpha 90.000
_cell_angle_beta 102.054(1)
_cell_angle_gamma 90.000
_cell_formula_units_Z 4
_cell_length_a 14.3831(4)
_cell_length_b 9.8993(3)
_cell_length_c 14.8185(5)
_cell_volume 2063.38(11)
_refine_ls_R_factor_all 0.089
_cod_data_source_file jo402025z_si_002.cif
_cod_data_source_block 12734
_cod_original_cell_volume 2063.4(1)
_cod_original_sg_symbol_Hall -P_2yn
_cod_database_code 4028888

loop_
_symmetry_equiv_pos_site_id
_symmetry_equiv_pos_as_xyz
1 x,y,z
2 1/2-x,1/2+y,1/2-z
3 -x,-y,-z
4 1/2+x,1/2-y,1/2+z

loop_
_atom_site_aniso_label
_atom_site_aniso_U_11
_atom_site_aniso_U_22
_atom_site_aniso_U_33
_atom_site_aniso_U_12
_atom_site_aniso_U_13
_atom_site_aniso_U_23
C1 0.0423(17) 0.0388(15) 0.0427(17) -0.0020(13) 0.0032(14) -0.0006(13)
C2 0.0435(18) 0.0541(18) 0.0508(19) -0.0054(14) 0.0104(15) -0.0005(15)
C3 0.055(2) 0.0456(17) 0.065(2) 0.0064(15) 0.0140(17) -0.0078(15)
C4 0.0506(19) 0.0409(16) 0.061(2) -0.0029(14) 0.0022(16) -0.0007(15)
C5 0.093(3) 0.0416(19) 0.112(3) -0.0045(18) 0.023(3) 0.0028(19)
C6 0.064(2) 0.0473(18) 0.0514(19) -0.0070(15) 0.0153(16) 0.0070(14)
C7 0.054(2) 0.0476(18) 0.0446(18) -0.0015(14) 0.0107(15) -0.0057(14)
C8 0.0387(16) 0.0439(16) 0.057(2) -0.0058(13) 0.0131(14) 0.0010(14)
C9 0.0368(16) 0.0394(15) 0.0481(17) -0.0021(12) 0.0075(13) 0.0056(13)
C10 0.054(2) 0.0467(17) 0.053(2) 0.0013(14) 0.0149(16) 0.0069(14)
C11 0.055(2) 0.067(2) 0.0467(19) -0.0011(16) 0.0068(16) -0.0039(16)
C12 0.055(2) 0.059(2) 0.056(2) -0.0082(16) 0.0014(17) -0.0006(16)
C13 0.0417(18) 0.070(2) 0.054(2) -0.0182(15) 0.0043(15) 0.0037(16)
C14 0.0346(16) 0.0423(15) 0.0479(18) -0.0011(12) 0.0076(13) 0.0085(13)
C15 0.0323(15) 0.0428(15) 0.0504(18) 0.0003(12) 0.0125(13) 0.0030(13)
C16 0.0348(16) 0.0373(15) 0.0495(18) -0.0015(12) 0.0042(13) 0.0013(13)
C17 0.0401(16) 0.0346(14) 0.0430(17) -0.0027(12) 0.0087(13) -0.0025(12)
C18 0.0513(19) 0.0562(18) 0.056(2) 0.0030(15) 0.0090(16) 0.0113(15)
C19 0.073(3) 0.075(2) 0.050(2) 0.000(2) 0.0139(19) 0.0147(17)
C20 0.076(3) 0.079(2) 0.052(2) -0.012(2) 0.0288(19) -0.0049(19)
C21 0.054(2) 0.060(2) 0.067(2) 0.0073(16) 0.0240(18) -0.0062(17)
C22 0.0498(18) 0.0426(16) 0.0495(18) 0.0013(13) 0.0116(15) 0.0016(13)
C23 0.0449(17) 0.0349(15) 0.0562(19) 0.0016(12) 0.0130(14) -0.0015(13)
N1 0.0371(13) 0.0370(12) 0.0505(15) -0.0023(10) 0.0075(11) 0.0003(11)
O1 0.0408(12) 0.0488(12) 0.0899(17) 0.0092(10) -0.0035(11) -0.0007(11)
O2 0.0845(17) 0.0622(14) 0.0476(14) -0.0091(12) -0.0015(12) 0.0191(10)
O3 0.0726(17) 0.0897(18) 0.0665(16) -0.0264(14) 0.0326(14) -0.0004(13)
O4 0.0635(15) 0.0433(12) 0.0782(16) 0.0134(11) 0.0299(12) 0.0073(10)
S1 0.0475(5) 0.0385(4) 0.0547(5) -0.0007(3) -0.0037(4) 0.0059(3)

loop_
_atom_site_label
_atom_site_type_symbol
_atom_site_fract_x
_atom_site_fract_y
_atom_site_fract_z
_atom_site_occupancy
_atom_site_symmetry_multiplicity
_atom_site_Wyckoff_symbol
_atom_site_calc_flag
_atom_site_thermal_displace_type
_atom_site_U_iso_or_equiv
C1 C 0.4322(2) 0.0492(3) 0.6786(2) 1.000 4 e d Uani 0.0421(7)
C2 C 0.4819(2) -0.0344(3) 0.6306(2) 1.000 4 e d Uani 0.0494(7)
H2 H 0.5184 0.0021 0.5918 1.000 4 e calc Uiso 0.05900
C3 C 0.4765(2) -0.1734(3) 0.6410(2) 1.000 4 e d Uani 0.0550(8)
H3 H 0.5099 -0.2296 0.6086 1.000 4 e calc Uiso 0.06600
C4 C 0.4231(2) -0.2299(3) 0.6981(2) 1.000 4 e d Uani 0.0522(8)
C5 C 0.4166(3) -0.3811(3) 0.7076(3) 1.000 4 e d Uani 0.0820(12)
H5A H 0.3754 -0.4022 0.7489 1.000 4 e calc Uiso 0.12300
H5B H 0.4788 -0.4172 0.7317 1.000 4 e calc Uiso 0.12300
H5C H 0.3916 -0.4202 0.6482 1.000 4 e calc Uiso 0.12300
C6 C 0.3745(2) -0.1444(3) 0.7458(2) 1.000 4 e d Uani 0.0537(8)
H6 H 0.3383 -0.1811 0.7848 1.000 4 e calc Uiso 0.06400
C7 C 0.3785(2) -0.0058(3) 0.7368(2) 1.000 4 e d Uani 0.0487(8)
H7 H 0.3454 0.0500 0.7696 1.000 4 e calc Uiso 0.05800
C8 C 0.5203(2) 0.2770(3) 0.8370(2) 1.000 4 e d Uani 0.0462(7)
H8A H 0.5220 0.1836 0.8569 1.000 4 e calc Uiso 0.05500
H8B H 0.4601 0.3156 0.8437 1.000 4 e calc Uiso 0.05500
C9 C 0.6004(2) 0.3533(3) 0.8961(2) 1.000 4 e d Uani 0.0416(7)
C10 C 0.5908(2) 0.3799(3) 0.9921(2) 1.000 4 e d Uani 0.0503(8)
C11 C 0.6696(2) 0.4543(3) 1.0540(2) 1.000 4 e d Uani 0.0569(8)
H11A H 0.7141 0.3895 1.0881 1.000 4 e calc Uiso 0.06800
H11B H 0.6435 0.5064 1.0983 1.000 4 e calc Uiso 0.06800
C12 C 0.7221(2) 0.5479(3) 1.0016(2) 1.000 4 e d Uani 0.0582(9)
H12A H 0.7756 0.5883 1.0437 1.000 4 e calc Uiso 0.07000
H12B H 0.6801 0.6199 0.9735 1.000 4 e calc Uiso 0.07000
C13 C 0.7572(2) 0.4693(3) 0.9275(2) 1.000 4 e d Uani 0.0563(8)
H13A H 0.7841 0.5317 0.8894 1.000 4 e calc Uiso 0.06800
H13B H 0.8073 0.4081 0.9565 1.000 4 e calc Uiso 0.06800
C14 C 0.6794(2) 0.3896(3) 0.8674(2) 1.000 4 e d Uani 0.0418(7)
C15 C 0.6956(2) 0.3483(3) 0.7745(2) 1.000 4 e d Uani 0.0413(7)
H15 H 0.7585 0.3060 0.7839 1.000 4 e calc Uiso 0.05000
C16 C 0.6961(2) 0.4693(3) 0.7116(2) 1.000 4 e d Uani 0.0412(7)
C17 C 0.7510(2) 0.4619(3) 0.6366(2) 1.000 4 e d Uani 0.0392(6)
C18 C 0.7243(2) 0.5438(3) 0.5596(2) 1.000 4 e d Uani 0.0547(8)
H18 H 0.6700 0.5970 0.5533 1.000 4 e calc Uiso 0.06600
C19 C 0.7773(3) 0.5471(4) 0.4929(2) 1.000 4 e d Uani 0.0660(9)
H19 H 0.7581 0.6009 0.4409 1.000 4 e calc Uiso 0.07900
C20 C 0.8587(3) 0.4713(4) 0.5026(2) 1.000 4 e d Uani 0.0668(10)
H20 H 0.8954 0.4759 0.4579 1.000 4 e calc Uiso 0.08000
C21 C 0.8861(2) 0.3888(3) 0.5778(2) 1.000 4 e d Uani 0.0588(9)
H21 H 0.9411 0.3372 0.5841 1.000 4 e calc Uiso 0.07100
C22 C 0.8317(2) 0.3826(3) 0.6443(2) 1.000 4 e d Uani 0.0471(7)
H22 H 0.8493 0.3250 0.6946 1.000 4 e calc Uiso 0.05700
C23 C 0.6226(2) 0.2444(3) 0.7269(2) 1.000 4 e d Uani 0.0450(7)
H23A H 0.6227 0.2410 0.6615 1.000 4 e calc Uiso 0.05400
H23B H 0.6390 0.1555 0.7529 1.000 4 e calc Uiso 0.05400
N1 N 0.5277(2) 0.2831(2) 0.7403(2) 1.000 4 e d Uani 0.0417(6)
O1 O 0.3535(1) 0.2812(2) 0.6904(2) 1.000 4 e d Uani 0.0623(6)
O2 O 0.4551(2) 0.2524(2) 0.5758(2) 1.000 4 e d Uani 0.0670(7)
O3 O 0.5222(2) 0.3365(2) 1.0193(2) 1.000 4 e d Uani 0.0736(7)
O4 O 0.6518(2) 0.5714(2) 0.7215(2) 1.000 4 e d Uani 0.0594(6)
S1 S 0.4363(0) 0.2259(1) 0.665(0) 1.000 4 e d Uani 0.0490(3)

loop_
_atom_type_symbol
_atom_type_radius_bond
C 1.200
H 1.200
N 1.200
O 1.200
S 1.200

loop_
_geom_angle_atom_site_label_1
_geom_angle_atom_site_label_2
_geom_angle_atom_site_label_3
_geom_angle
_geom_angle_publ_flag
C7 C1 C2 120.0(3) no
C7 C1 S1 119.8(2) no
C2 C1 S1 120.2(2) no
C1 C2 C3 119.3(3) no
C1 C2 H2 120.30 no
C3 C2 H2 120.30 no
C4 C3 C2 121.5(3) no
C4 C3 H3 119.20 no
C2 C3 H3 119.20 no
C3 C4 C6 118.2(3) no
C3 C4 C5 121.0(3) no
C6 C4 C5 120.9(3) no
C4 C5 H5A 109.50 no
C4 C5 H5B 109.50 no
H5A C5 H5B 109.50 no
C4 C5 H5C 109.50 no
H5A C5 H5C 109.50 no
H5B C5 H5C 109.50 no
C4 C6 C7 121.6(3) no
C4 C6 H6 119.20 no
C7 C6 H6 119.20 no
C1 C7 C6 119.4(3) no
C1 C7 H7 120.30 no
C6 C7 H7 120.30 no
N1 C8 C9 110.4(2) no
N1 C8 H8A 109.60 no
C9 C8 H8A 109.60 no
N1 C8 H8B 109.60 no
C9 C8 H8B 109.60 no
H8A C8 H8B 108.10 no
C14 C9 C10 120.8(3) no
C14 C9 C8 123.2(3) no
C10 C9 C8 115.9(2) no
O3 C10 C9 120.0(3) no
O3 C10 C11 122.2(3) no
C9 C10 C11 117.8(3) no
C10 C11 C12 112.6(3) no
C10 C11 H11A 109.10 no
C12 C11 H11A 109.10 no
C10 C11 H11B 109.10 no
C12 C11 H11B 109.10 no
H11A C11 H11B 107.80 no
C11 C12 C13 109.6(3) no
C11 C12 H12A 109.70 no
C13 C12 H12A 109.70 no
C11 C12 H12B 109.70 no
C13 C12 H12B 109.70 no
H12A C12 H12B 108.20 no
C14 C13 C12 112.3(2) no
C14 C13 H13A 109.10 no
C12 C13 H13A 109.10 no
C14 C13 H13B 109.10 no
C12 C13 H13B 109.10 no
H13A C13 H13B 107.90 no
C9 C14 C13 121.9(3) no
C9 C14 C15 121.5(3) no
C13 C14 C15 116.6(2) no
C14 C15 C16 111.7(2) no
C14 C15 C23 112.4(2) no
C16 C15 C23 109.7(2) no
C14 C15 H15 107.60 no
C16 C15 H15 107.60 no
C23 C15 H15 107.60 no
O4 C16 C17 120.0(2) no
O4 C16 C15 120.7(2) no
C17 C16 C15 119.3(2) no
C18 C17 C22 118.9(3) no
C18 C17 C16 119.0(2) no
C22 C17 C16 122.0(3) no
C19 C18 C17 120.5(3) no
C19 C18 H18 119.80 no
C17 C18 H18 119.80 no
C18 C19 C20 120.2(3) no
C18 C19 H19 119.90 no
C20 C19 H19 119.90 no
C21 C20 C19 120.3(3) no
C21 C20 H20 119.90 no
C19 C20 H20 119.90 no
C20 C21 C22 119.8(3) no
C20 C21 H21 120.10 no
C22 C21 H21 120.10 no
C21 C22 C17 120.3(3) no
C21 C22 H22 119.80 no
C17 C22 H22 119.80 no
N1 C23 C15 109.2(2) no
N1 C23 H23A 109.80 no
C15 C23 H23A 109.80 no
N1 C23 H23B 109.80 no
C15 C23 H23B 109.80 no
H23A C23 H23B 108.30 no
C8 N1 C23 112.5(2) no
C8 N1 S1 116.20(18) no
C23 N1 S1 117.00(18) no
O2 S1 O1 120.18(14) no
O2 S1 N1 106.67(13) no
O1 S1 N1 106.40(13) no
O2 S1 C1 107.73(13) no
O1 S1 C1 107.49(13) no
N1 S1 C1 107.83(12) no

loop_
_geom_bond_atom_site_label_1
_geom_bond_atom_site_label_2
_geom_bond_distance
_geom_bond_publ_flag
C1 C7 1.386(4) no
C1 C2 1.382(4) no
C1 S1 1.763(3) no
C2 C3 1.389(4) no
C2 H2 0.9300 no
C3 C4 1.375(4) no
C3 H3 0.9300 no
C4 C6 1.382(4) no
C4 C5 1.508(4) no
C5 H5A 0.9600 no
C5 H5B 0.9600 no
C5 H5C 0.9600 no
C6 C7 1.381(4) no
C6 H6 0.9300 no
C7 H7 0.9300 no
C8 N1 1.460(3) no
C8 C9 1.499(4) no
C8 H8A 0.9700 no
C8 H8B 0.9700 no
C9 C14 1.342(4) no
C9 C10 1.481(4) no
C10 O3 1.220(3) no
C10 C11 1.495(4) no
C11 C12 1.510(4) no
C11 H11A 0.9700 no
C11 H11B 0.9700 no
C12 C13 1.516(4) no
C12 H12A 0.9700 no
C12 H12B 0.9700 no
C13 C14 1.501(4) no
C13 H13A 0.9700 no
C13 H13B 0.9700 no
C14 C15 1.501(4) no
C15 C16 1.518(4) no
C15 C23 1.533(4) no
C15 H15 0.9800 no
C16 O4 1.219(3) no
C16 C17 1.494(4) no
C17 C18 1.387(4) no
C17 C22 1.386(4) no
C18 C19 1.370(4) no
C18 H18 0.9300 no
C19 C20 1.372(5) no
C19 H19 0.9300 no
C20 C21 1.372(5) no
C20 H20 0.9300 no
C21 C22 1.382(4) no
C21 H21 0.9300 no
C22 H22 0.9300 no
C23 N1 1.470(3) no
C23 H23A 0.9700 no
C23 H23B 0.9700 no
N1 S1 1.637(2) no
O1 S1 1.430(2) no
O2 S1 1.429(2) no
